data_2214252
loop_
_publ_author_name
'Xu, Jia-Ying'
'Wu, Zhen-Yi'
'Wu, Wen-Yuan'
'Tian, Wen-Wen'
'Wang, Jin-Tang'

_publ_section_title
;
 Methyl 3-carboxy-7-(<i>tert</i>-butoxycarbonyl)-4,7-diazaheptanoate
;
_journal_coeditor_code HK2260
_journal_issue 7
_journal_name_full 'Acta Crystallographica Section E'
_journal_page_first o3079
_journal_page_last o3079
_journal_paper_doi 10.1107/S1600536807025871
_journal_volume 63
_journal_year 2007
_chemical_formula_iupac 'C12 H22 N2 O6'
_chemical_formula_moiety 'C12 H22 N2 O6'
_chemical_formula_sum 'C12 H22 N2 O6'
_chemical_formula_weight 290.32
_chemical_melting_point 454
_chemical_name_systematic
;
Methyl 3-carboxy-7-(tert-butoxycarbonyl)-4,7-diazaheptanoate
;
_space_group_IT_number 29
_symmetry_cell_setting orthorhombic
_symmetry_space_group_name_Hall 'P 2c -2ac'
_symmetry_space_group_name_H-M 'P c a 21'
_atom_sites_solution_hydrogens geom
_atom_sites_solution_primary direct
_atom_sites_solution_secondary difmap
_audit_creation_method SHELXL97
_cell_angle_alpha 90
_cell_angle_beta 90
_cell_angle_gamma 90
_cell_formula_units_Z 4
_cell_length_a 10.824(2)
_cell_length_b 15.204(3)
_cell_length_c 8.9300(18)
_cell_measurement_reflns_used 25
_cell_measurement_temperature 298(2)
_cell_measurement_theta_max 12
_cell_measurement_theta_min 9
_cell_volume 1469.6(5)
_computing_cell_refinement 'CAD-4 Software'
_computing_data_collection 'CAD-4 Software (Enraf--Nonius, 1989)'
_computing_data_reduction 'XCAD4 (Harms & Wocadlo, 1995)'
_computing_molecular_graphics 'SHELXTL (Bruker, 2000)'
_computing_publication_material SHELXTL
_computing_structure_refinement 'SHELXL97 (Sheldrick, 1997)'
_computing_structure_solution 'SHELXS97 (Sheldrick, 1997)'
_diffrn_ambient_temperature 298(2)
_diffrn_measured_fraction_theta_full 0.999
_diffrn_measured_fraction_theta_max 0.999
_diffrn_measurement_device_type 'Enraf--Nonius CAD-4'
_diffrn_measurement_method \w/2\q
_diffrn_radiation_monochromator graphite
_diffrn_radiation_source 'fine-focus sealed tube'
_diffrn_radiation_type MoK\a
_diffrn_radiation_wavelength 0.71073
_diffrn_reflns_av_R_equivalents 0.0417
_diffrn_reflns_av_sigmaI/netI 0.0553
_diffrn_reflns_limit_h_max 13
_diffrn_reflns_limit_h_min 0
_diffrn_reflns_limit_k_max 18
_diffrn_reflns_limit_k_min 0
_diffrn_reflns_limit_l_max 10
_diffrn_reflns_limit_l_min 0
_diffrn_reflns_number 1921
_diffrn_reflns_theta_full 25.96
_diffrn_reflns_theta_max 25.96
_diffrn_reflns_theta_min 1.34
_diffrn_standards_decay_% 0
_diffrn_standards_interval_count 200
_diffrn_standards_number 3
_exptl_absorpt_coefficient_mu 0.105
_exptl_absorpt_correction_T_max 0.9896
_exptl_absorpt_correction_T_min 0.9542
_exptl_absorpt_correction_type psi-scan
_exptl_absorpt_process_details '(North <i>et al.</i>,  1968)'
_exptl_crystal_colour colourless
_exptl_crystal_density_diffrn 1.312
_exptl_crystal_density_method 'not measured'
_exptl_crystal_description block
_exptl_crystal_F_000 624
_exptl_crystal_size_max 0.40
_exptl_crystal_size_mid 0.30
_exptl_crystal_size_min 0.10
_refine_diff_density_max 0.228
_refine_diff_density_min -0.130
_refine_ls_extinction_method none
_refine_ls_goodness_of_fit_ref 0.898
_refine_ls_hydrogen_treatment constr
_refine_ls_matrix_type full
_refine_ls_number_parameters 182
_refine_ls_number_reflns 1540
_refine_ls_number_restraints 0
_refine_ls_restrained_S_all 0.898
_refine_ls_R_factor_all 0.0981
_refine_ls_R_factor_gt 0.0574
_refine_ls_shift/su_max 0.000
_refine_ls_shift/su_mean 0.000
_refine_ls_structure_factor_coef Fsqd
_refine_ls_weighting_details 'calc w = 1/[\s^2^(Fo^2^)+(0.059P)^2^+3.5659P] where P=(Fo^2^+2Fc^2^)/3'
_refine_ls_weighting_scheme calc
_refine_ls_wR_factor_gt 0.1029
_refine_ls_wR_factor_ref 0.1293
_reflns_number_gt 984
_reflns_number_total 1540
_reflns_threshold_expression I>2\s(I)
_cod_data_source_file hk2260.cif
_cod_data_source_block I
_cod_database_code 2214252
_cod_database_fobs_code 2214252

loop_
_symmetry_equiv_pos_as_xyz
'x, y, z'
'-x, -y, z+1/2'
'x+1/2, -y, z'
'-x+1/2, y, z+1/2'

loop_
_atom_site_type_symbol
_atom_site_label
_atom_site_fract_x
_atom_site_fract_y
_atom_site_fract_z
_atom_site_U_iso_or_equiv
_atom_site_adp_type
_atom_site_calc_flag
_atom_site_refinement_flags
_atom_site_occupancy
O O1 0.9191(4) 0.8093(3) 0.6834(6) 0.0502(12) Uani d . 1
O O2 0.9209(5) 0.8738(3) 0.4545(6) 0.0675(15) Uani d . 1
O O3 1.1376(4) 0.4304(3) 0.1506(6) 0.0587(15) Uani d . 1
H H3 1.2097 0.4253 0.1777 0.088 Uiso calc R 1
O O4 1.1218(3) 0.5130(3) 0.3553(5) 0.0538(12) Uani d . 1
O O5 0.8910(4) 0.3791(3) 0.4610(6) 0.0600(13) Uani d . 1
O O6 0.7747(4) 0.2899(3) 0.3195(6) 0.0562(13) Uani d . 1
N N1 0.8734(5) 0.7303(4) 0.4871(7) 0.0542(15) Uani d . 1
H H1 0.8748 0.6869 0.5487 0.065 Uiso calc R 1
N N2 0.8842(4) 0.5550(3) 0.3022(6) 0.0385(13) Uani d . 1
H H2 0.8391 0.5417 0.3782 0.046 Uiso calc R 1
C C1 0.8483(4) 0.9585(4) 0.7424(5) 0.072(3) Uani d . 1
H H1B 0.8520 0.9787 0.6407 0.108 Uiso calc R 1
H H1C 0.8605 1.0072 0.8091 0.108 Uiso calc R 1
H H1A 0.7690 0.9325 0.7610 0.108 Uiso calc R 1
C C2 0.9464(4) 0.8585(4) 0.9272(5) 0.070(3) Uani d . 1
H H2B 1.0113 0.8162 0.9403 0.105 Uiso calc R 1
H H2C 0.8682 0.8314 0.9484 0.105 Uiso calc R 1
H H2A 0.9591 0.9070 0.9944 0.105 Uiso calc R 1
C C3 1.0736(4) 0.9238(4) 0.7211(4) 0.070(2) Uani d . 1
H H3A 1.0700 0.9451 0.6200 0.105 Uiso calc R 1
H H3B 1.1318 0.8763 0.7272 0.105 Uiso calc R 1
H H3C 1.0991 0.9706 0.7864 0.105 Uiso calc R 1
C C4 0.9472(4) 0.8915(4) 0.7681(5) 0.055(2) Uani d . 1
C C5 0.9062(4) 0.8111(4) 0.5360(5) 0.0466(17) Uani d . 1
C C6 0.8359(4) 0.7149(4) 0.3337(4) 0.065(2) Uani d . 1
H H6A 0.8419 0.7698 0.2786 0.078 Uiso calc R 1
H H6B 0.7499 0.6969 0.3328 0.078 Uiso calc R 1
C C7 0.9117(4) 0.6461(4) 0.2543(4) 0.0552(19) Uani d . 1
H H7A 0.8972 0.6509 0.1474 0.066 Uiso calc R 1
H H7B 0.9986 0.6579 0.2720 0.066 Uiso calc R 1
C C8 0.9439(4) 0.4897(4) 0.2033(4) 0.0359(14) Uani d . 1
H H8 0.9422 0.5149 0.1023 0.043 Uiso calc R 1
C C9 1.0804(4) 0.4764(4) 0.2425(5) 0.0365(14) Uani d . 1
C C10 0.8706(4) 0.4040(4) 0.1954(4) 0.0362(14) Uani d . 1
H H10A 0.7907 0.4162 0.1507 0.043 Uiso d R 1
H H10B 0.9209 0.3647 0.1354 0.043 Uiso d R 1
C C11 0.8504(4) 0.3591(4) 0.3417(4) 0.0420(15) Uani d . 1
C C12 0.7384(4) 0.2387(4) 0.4468(5) 0.070(2) Uani d . 1
H H12A 0.8051 0.2366 0.5175 0.105 Uiso calc R 1
H H12B 0.7182 0.1801 0.4152 0.105 Uiso calc R 1
H H12C 0.6674 0.2652 0.4931 0.105 Uiso calc R 1

loop_
_atom_site_aniso_label
_atom_site_aniso_U_11
_atom_site_aniso_U_22
_atom_site_aniso_U_33
_atom_site_aniso_U_12
_atom_site_aniso_U_13
_atom_site_aniso_U_23
O1 0.046(3) 0.045(2) 0.059(3) -0.009(2) -0.003(3) -0.002(2)
O2 0.086(4) 0.050(3) 0.067(4) -0.005(3) 0.000(3) 0.013(3)
O3 0.025(2) 0.052(3) 0.099(4) 0.002(2) 0.016(3) -0.012(3)
O4 0.0221(18) 0.092(4) 0.047(3) -0.010(2) -0.008(2) 0.009(3)
O5 0.049(3) 0.076(3) 0.055(3) -0.013(2) -0.007(3) -0.005(3)
O6 0.049(3) 0.058(3) 0.062(3) -0.015(2) 0.010(3) -0.010(3)
N1 0.061(4) 0.048(3) 0.053(4) 0.008(3) -0.009(3) -0.006(3)
N2 0.020(2) 0.050(3) 0.045(3) 0.001(2) -0.001(2) 0.002(3)
C1 0.051(5) 0.067(5) 0.102(9) 0.024(4) -0.010(6) -0.022(6)
C2 0.049(4) 0.087(7) 0.074(6) -0.011(4) 0.004(4) -0.028(5)
C3 0.045(4) 0.061(4) 0.104(7) -0.006(3) -0.008(5) -0.008(5)
C4 0.034(3) 0.047(4) 0.082(6) 0.002(3) -0.007(4) -0.018(4)
C5 0.027(3) 0.061(5) 0.052(4) 0.005(3) 0.003(3) 0.008(4)
C6 0.071(5) 0.067(5) 0.059(5) 0.025(4) -0.011(5) -0.002(5)
C7 0.076(5) 0.049(4) 0.041(4) 0.011(4) -0.002(4) 0.006(3)
C8 0.018(2) 0.045(3) 0.044(4) 0.001(2) 0.001(3) 0.000(3)
C9 0.018(2) 0.047(3) 0.044(4) 0.005(3) -0.001(3) 0.002(3)
C10 0.021(3) 0.052(3) 0.036(3) -0.001(3) -0.001(3) -0.008(3)
C11 0.020(3) 0.052(4) 0.054(4) 0.003(3) 0.002(3) -0.016(4)
C12 0.058(4) 0.070(4) 0.083(6) -0.004(4) 0.029(5) -0.002(5)

loop_
_atom_type_symbol
_atom_type_description
_atom_type_scat_dispersion_real
_atom_type_scat_dispersion_imag
_atom_type_scat_source
C C 0.0033 0.0016 'International Tables Vol C Tables 4.2.6.8 and 6.1.1.4'
H H 0.0000 0.0000 'International Tables Vol C Tables 4.2.6.8 and 6.1.1.4'
N N 0.0061 0.0033 'International Tables Vol C Tables 4.2.6.8 and 6.1.1.4'
O O 0.0106 0.0060 'International Tables Vol C Tables 4.2.6.8 and 6.1.1.4'

loop_
_geom_angle_atom_site_label_1
_geom_angle_atom_site_label_2
_geom_angle_atom_site_label_3
_geom_angle
C5 O1 C4 120.5(6)
C9 O3 H3 109.5
C11 O6 C12 118.3(6)
C5 N1 C6 121.8(6)
C5 N1 H1 119.1
C6 N1 H1 119.1
C8 N2 C7 111.6(5)
C8 N2 H2 124.2
C7 N2 H2 124.2
C4 C1 H1B 109.5
C4 C1 H1C 109.5
H1B C1 H1C 109.5
C4 C1 H1A 109.5
H1B C1 H1A 109.5
H1C C1 H1A 109.5
C4 C2 H2B 109.5
C4 C2 H2C 109.5
H2B C2 H2C 109.5
C4 C2 H2A 109.5
H2B C2 H2A 109.5
H2C C2 H2A 109.5
C4 C3 H3A 109.5
C4 C3 H3B 109.5
H3A C3 H3B 109.5
C4 C3 H3C 109.5
H3A C3 H3C 109.5
H3B C3 H3C 109.5
O1 C4 C1 110.3(6)
O1 C4 C2 101.5(6)
C1 C4 C2 111.5(7)
O1 C4 C3 108.4(6)
C1 C4 C3 112.5(6)
C2 C4 C3 112.0(6)
O2 C5 O1 126.9(7)
O2 C5 N1 123.8(7)
O1 C5 N1 109.3(6)
N1 C6 C7 113.8(6)
N1 C6 H6A 108.8
C7 C6 H6A 108.8
N1 C6 H6B 108.8
C7 C6 H6B 108.8
H6A C6 H6B 107.7
N2 C7 C6 113.8(6)
N2 C7 H7A 108.8
C6 C7 H7A 108.8
N2 C7 H7B 108.8
C6 C7 H7B 108.8
H7A C7 H7B 107.7
N2 C8 C9 112.0(5)
N2 C8 C10 111.9(4)
C9 C8 C10 113.5(5)
N2 C8 H8 106.3
C9 C8 H8 106.3
C10 C8 H8 106.3
O4 C9 O3 127.6(5)
O4 C9 C8 118.5(5)
O3 C9 C8 113.9(6)
C11 C10 C8 115.2(5)
C11 C10 H10A 108.5
C8 C10 H10A 108.6
C11 C10 H10B 106.5
C8 C10 H10B 105.1
H10A C10 H10B 113.0
O5 C11 O6 123.7(7)
O5 C11 C10 127.8(5)
O6 C11 C10 108.5(6)
O6 C12 H12A 109.5
O6 C12 H12B 109.5
H12A C12 H12B 109.5
O6 C12 H12C 109.5
H12A C12 H12C 109.5
H12B C12 H12C 109.5

loop_
_geom_bond_atom_site_label_1
_geom_bond_atom_site_label_2
_geom_bond_distance
O1 C5 1.324(8)
O1 C4 1.492(8)
O2 C5 1.211(8)
O3 C9 1.244(7)
O3 H3 0.8200
O4 C9 1.235(7)
O5 C11 1.192(8)
O6 C11 1.348(7)
O6 C12 1.433(8)
N1 C5 1.351(8)
N1 C6 1.448(10)
N1 H1 0.8600
N2 C8 1.477(7)
N2 C7 1.479(8)
N2 H2 0.8600
C1 C4 1.495(9)
C1 H1B 0.9600
C1 H1C 0.9600
C1 H1A 0.9600
C2 C4 1.507(11)
C2 H2B 0.9600
C2 H2C 0.9600
C2 H2A 0.9600
C3 C4 1.513(9)
C3 H3A 0.9600
C3 H3B 0.9600
C3 H3C 0.9600
C6 C7 1.508(9)
C6 H6A 0.9700
C6 H6B 0.9700
C7 H7A 0.9700
C7 H7B 0.9700
C8 C9 1.531(7)
C8 C10 1.528(7)
C8 H8 0.9800
C10 C11 1.491(9)
C10 H10A 0.9700
C10 H10B 0.9701
C12 H12A 0.9600
C12 H12B 0.9600
C12 H12C 0.9600

loop_
_geom_hbond_atom_site_label_D
_geom_hbond_atom_site_label_H
_geom_hbond_atom_site_label_A
_geom_hbond_site_symmetry_A
_geom_hbond_distance_DH
_geom_hbond_distance_HA
_geom_hbond_distance_DA
_geom_hbond_angle_DHA
O3 H3 N2 3_565 0.82 2.21 3.001(6) 161
N1 H1 O3 2_765 0.86 2.01 2.849(8) 166
N2 H2 O3 2_765 0.86 2.48 3.128(8) 132
N2 H2 O4 3_465 0.86 2.50 3.060(6) 123

loop_
_geom_torsion_atom_site_label_1
_geom_torsion_atom_site_label_2
_geom_torsion_atom_site_label_3
_geom_torsion_atom_site_label_4
_geom_torsion
C5 O1 C4 C1 58.8(9)
C5 O1 C4 C2 177.1(6)
C5 O1 C4 C3 -64.9(7)
C4 O1 C5 O2 4.1(10)
C4 O1 C5 N1 -176.0(5)
C6 N1 C5 O2 -8.8(10)
C6 N1 C5 O1 171.2(6)
C5 N1 C6 C7 123.3(7)
C8 N2 C7 C6 169.8(5)
N1 C6 C7 N2 74.1(8)
C7 N2 C8 C9 80.5(6)
C7 N2 C8 C10 -150.7(5)
N2 C8 C9 O4 6.5(8)
C10 C8 C9 O4 -121.5(6)
N2 C8 C9 O3 -171.6(5)
C10 C8 C9 O3 60.5(7)
N2 C8 C10 C11 -58.4(6)
C9 C8 C10 C11 69.6(6)
C12 O6 C11 O5 1.6(8)
C12 O6 C11 C10 -177.6(5)
C8 C10 C11 O5 -5.2(8)
C8 C10 C11 O6 173.9(4)
